data_7104211
loop_
_publ_author_name
'Yashima, Masatomo'
'Komatsu, Takafumi'

_publ_section_title
;
 Order-disorder and displacive components in the
 ferroelectric-paraelectric phase transition of potassium titanyl
 phosphate KTiOPO4.
;
_journal_issue 9
_journal_name_full 'Chemical communications (Cambridge, England)'
_journal_page_first 1070
_journal_page_last 1072
_journal_paper_doi 10.1039/b817280c
_journal_volume 34
_journal_year 2009
_chemical_name_common 'P n a 21 KTP'
_space_group_IT_number 33
_symmetry_Int_Tables_number 33
_symmetry_space_group_name_Hall 'P 2c -2n'
_symmetry_space_group_name_H-M 'P n a 21'
_cell_angle_alpha 90
_cell_angle_beta 90
_cell_angle_gamma 90
_cell_length_a 12.8133(5)
_cell_length_b 6.40272(28)
_cell_length_c 10.58419(31)
_pd_phase_name 'P n a 21 KTP'
_cod_data_source_file b817280c.txt
_cod_data_source_block 6
_cod_database_code 7104211

loop_
_symmetry_equiv_pos_as_xyz
'x, y, z'
'-x, -y, z+1/2'
'x+1/2, -y+1/2, z'
'-x+1/2, y+1/2, z+1/2'

loop_
_atom_site_label
_atom_site_occupancy
_atom_site_fract_x
_atom_site_fract_y
_atom_site_fract_z
_atom_site_thermal_displace_type
_atom_site_B_iso_or_equiv
_atom_site_type_symbol
Ti1 1.0 0.37457(86) 0.4927(39) 0 Biso 0.115(13) Ti
O6 1.0 0.2740(15) 0.5403(28) -0.1131(26) Biso 0.23(3) O
Ti2 1.0 0.2506(23) 0.2632(41) 0.2548(43) Biso 0.115(13) Ti
O5 1.0 0.2773(14) 0.4664(27) 0.1456(28) Biso 0.23(3) O
P1 1.0 0.4993(18) 0.333(1) 0.2641(31) Biso 0.069(9) P
O1 1.0 0.485(1) 0.4891(22) 0.1529(23) Biso 0.23(3) O
O2 1.0 0.5086(13) 0.4587(18) 0.3817(23) Biso 0.23(3) O
O3 1.0 0.4035(13) 0.2003(25) 0.2851(27) Biso 0.23(3) O
O4 1.0 0.5964(13) 0.1910(24) 0.2454(25) Biso 0.23(3) O
P2 1.0 0.18006(55) 0.4984(39) 0.5134(29) Biso 0.069(9) P
O7 1.0 0.1140(14) 0.3054(25) 0.5357(23) Biso 0.23(3) O
O8 1.0 0.1097(14) 0.6867(26) 0.4836(25) Biso 0.23(3) O
O9 1.0 0.2577(11) 0.5328(25) 0.6297(22) Biso 0.23(3) O
O10 1.0 0.2502(11) 0.4582(25) 0.3982(22) Biso 0.23(3) O
K1 0.840(3) 0.3747(19) 0.7793(45) 0.3068(57) Biso 0.38(29) K
K2 0.923(3) 0.1020(15) 0.6982(34) 0.0671(27) Biso 0.38(29) K
K1s 0.160(3) 0.369(9) 0.825(23) 0.350(24) Biso 0.38(29) K
K2s 0.077(3) 0.093(14) 0.62(3) 0.157(18) Biso 0.38(29) K
